data_4119874
loop_
_publ_author_name
'Zhong-Yan Cao'
'Xiaoming Wang'
'Chen Tan'
'Xiao-Li Zhao'
'Jian Zhou'
'Kuiling Ding'

_publ_section_title
;
 Highly Stereoselective Olefin Cyclopropanation of Diazooxindoles
 Catalyzed by a C2-Symmetric Spiroketal Bisphosphine/Au(I) Complex
;
_journal_name_full 'Journal of the American Chemical Society'
_journal_page_first 8197
_journal_page_last 8200
_journal_paper_doi 10.1021/ja4040895
_journal_volume 135
_journal_year 2013
_chemical_formula_sum 'C24 H20 N2 O6 S'
_chemical_formula_weight 464.48
_chemical_name_systematic
; 
 ? 
;
_space_group_IT_number 19
_symmetry_cell_setting orthorhombic
_symmetry_space_group_name_Hall 'P 2ac 2ab'
_symmetry_space_group_name_H-M 'P 21 21 21'
_atom_sites_solution_hydrogens geom
_atom_sites_solution_primary direct
_atom_sites_solution_secondary difmap
_audit_creation_method SHELXL-97
_cell_angle_alpha 90.00
_cell_angle_beta 90.00
_cell_angle_gamma 90.00
_cell_formula_units_Z 4
_cell_length_a 11.2515(5)
_cell_length_b 12.1303(6)
_cell_length_c 16.1131(8)
_cell_measurement_temperature 296(2)
_cell_volume 2199.18(18)
_computing_structure_refinement 'SHELXL-97 (Sheldrick, 2008)'
_computing_structure_solution 'SHELXS-97 (Sheldrick, 2008)'
_diffrn_ambient_temperature 296(2)
_diffrn_measured_fraction_theta_full 1.000
_diffrn_measured_fraction_theta_max 1.000
_diffrn_radiation_monochromator graphite
_diffrn_radiation_source 'fine-focus sealed tube'
_diffrn_radiation_type MoK\a
_diffrn_radiation_wavelength 0.71073
_diffrn_reflns_av_R_equivalents 0.0406
_diffrn_reflns_av_sigmaI/netI 0.0257
_diffrn_reflns_limit_h_max 13
_diffrn_reflns_limit_h_min -13
_diffrn_reflns_limit_k_max 14
_diffrn_reflns_limit_k_min -14
_diffrn_reflns_limit_l_max 19
_diffrn_reflns_limit_l_min -19
_diffrn_reflns_number 25862
_diffrn_reflns_theta_full 25.00
_diffrn_reflns_theta_max 25.00
_diffrn_reflns_theta_min 2.10
_exptl_absorpt_coefficient_mu 0.192
_exptl_absorpt_correction_T_max 0.9755
_exptl_absorpt_correction_T_min 0.9536
_exptl_absorpt_correction_type multi-scan
_exptl_crystal_colour colorless
_exptl_crystal_density_diffrn 1.403
_exptl_crystal_description block
_exptl_crystal_F_000 968
_exptl_crystal_size_max 0.25
_exptl_crystal_size_mid 0.23
_exptl_crystal_size_min 0.13
_refine_diff_density_max 0.167
_refine_diff_density_min -0.169
_refine_diff_density_rms 0.030
_refine_ls_abs_structure_details 'Flack H D (1983), Acta Cryst. A39, 876-881'
_refine_ls_abs_structure_Flack 0.01(8)
_refine_ls_extinction_method none
_refine_ls_goodness_of_fit_ref 1.056
_refine_ls_hydrogen_treatment mixed
_refine_ls_matrix_type full
_refine_ls_number_parameters 298
_refine_ls_number_reflns 3877
_refine_ls_number_restraints 0
_refine_ls_restrained_S_all 1.056
_refine_ls_R_factor_all 0.0511
_refine_ls_R_factor_gt 0.0373
_refine_ls_shift/su_max 0.000
_refine_ls_shift/su_mean 0.000
_refine_ls_structure_factor_coef Fsqd
_refine_ls_weighting_details 'calc w=1/[\s^2^(Fo^2^)+(0.0424P)^2^+0.4065P] where P=(Fo^2^+2Fc^2^)/3'
_refine_ls_weighting_scheme calc
_refine_ls_wR_factor_gt 0.0873
_refine_ls_wR_factor_ref 0.0955
_reflns_number_gt 3185
_reflns_number_total 3877
_reflns_threshold_expression >2sigma(I)
_cod_data_source_file ja4040895_si_006.cif
_cod_data_source_block z
_cod_database_code 4119874

loop_
_symmetry_equiv_pos_as_xyz
'x, y, z'
'-x+1/2, -y, z+1/2'
'-x, y+1/2, -z+1/2'
'x+1/2, -y+1/2, -z'

loop_
_atom_site_label
_atom_site_type_symbol
_atom_site_fract_x
_atom_site_fract_y
_atom_site_fract_z
_atom_site_U_iso_or_equiv
_atom_site_adp_type
_atom_site_occupancy
_atom_site_symmetry_multiplicity
_atom_site_calc_flag
_atom_site_refinement_flags
S1 S 0.83639(6) 0.14749(6) 0.10205(5) 0.0653(2) Uani 1 1 d .
O1 O 0.91517(19) 0.17948(18) 0.03824(16) 0.0903(7) Uani 1 1 d .
O2 O 0.88026(19) 0.12207(16) 0.18261(14) 0.0806(6) Uani 1 1 d .
O3 O 0.4536(2) 0.55508(18) 0.06785(19) 0.0919(7) Uani 1 1 d .
O4 O 0.4299(2) 0.5192(2) 0.19805(18) 0.1068(9) Uani 1 1 d .
O5 O 0.7903(2) -0.58527(15) -0.14436(13) 0.0776(6) Uani 1 1 d .
O6 O 0.7149(2) 0.10340(16) -0.06145(12) 0.0823(6) Uani 1 1 d .
N1 N 0.4762(2) 0.5027(2) 0.1315(2) 0.0722(7) Uani 1 1 d .
N2 N 0.7608(2) 0.03669(17) 0.06985(14) 0.0605(6) Uani 1 1 d .
C1 C 0.7451(2) -0.0668(2) 0.11251(16) 0.0541(6) Uani 1 1 d .
C2 C 0.7819(3) -0.0979(3) 0.19017(18) 0.0707(8) Uani 1 1 d .
H2A H 0.8228 -0.0493 0.2245 0.085 Uiso 1 1 calc R
C3 C 0.7562(3) -0.2039(3) 0.21565(19) 0.0790(9) Uani 1 1 d .
H3A H 0.7801 -0.2271 0.2681 0.095 Uiso 1 1 calc R
C4 C 0.6962(3) -0.2756(3) 0.16504(19) 0.0775(9) Uani 1 1 d .
H4A H 0.6800 -0.3466 0.1836 0.093 Uiso 1 1 calc R
C5 C 0.6595(3) -0.2438(2) 0.08698(17) 0.0638(7) Uani 1 1 d .
H5A H 0.6187 -0.2927 0.0528 0.077 Uiso 1 1 calc R
C6 C 0.6843(2) -0.1378(2) 0.06041(15) 0.0522(6) Uani 1 1 d .
C7 C 0.6585(2) -0.0820(2) -0.01930(15) 0.0555(6) Uani 1 1 d .
C8 C 0.7116(3) 0.0294(2) -0.01144(17) 0.0624(7) Uani 1 1 d .
C9 C 0.7263(2) 0.2504(2) 0.11106(15) 0.0503(6) Uani 1 1 d .
C10 C 0.7065(2) 0.3189(2) 0.04439(18) 0.0623(7) Uani 1 1 d .
H10A H 0.7478 0.3087 -0.0050 0.075 Uiso 1 1 calc R
C11 C 0.6249(2) 0.4029(2) 0.05172(18) 0.0603(7) Uani 1 1 d .
H11A H 0.6104 0.4508 0.0078 0.072 Uiso 1 1 calc R
C12 C 0.5653(2) 0.4139(2) 0.12568(18) 0.0533(6) Uani 1 1 d .
C13 C 0.5838(2) 0.3463(2) 0.19215(17) 0.0617(7) Uani 1 1 d .
H13A H 0.5417 0.3561 0.2413 0.074 Uiso 1 1 calc R
C14 C 0.6665(3) 0.2629(2) 0.18447(16) 0.0601(7) Uani 1 1 d .
H14A H 0.6816 0.2157 0.2287 0.072 Uiso 1 1 calc R
C15 C 0.8094(2) -0.2916(2) -0.09361(16) 0.0575(7) Uani 1 1 d .
H15A H 0.8640 -0.2409 -0.0730 0.069 Uiso 1 1 calc R
C16 C 0.8438(2) -0.3995(2) -0.10362(15) 0.0520(6) Uani 1 1 d .
H16A H 0.9210 -0.4205 -0.0903 0.062 Uiso 1 1 calc R
C17 C 0.7654(2) -0.4762(2) -0.13293(15) 0.0525(6) Uani 1 1 d .
C18 C 0.6508(3) -0.4435(2) -0.15232(17) 0.0666(8) Uani 1 1 d .
H18A H 0.5963 -0.4946 -0.1723 0.080 Uiso 1 1 calc R
C19 C 0.6174(3) -0.3342(2) -0.14183(17) 0.0640(7) Uani 1 1 d .
H19A H 0.5401 -0.3127 -0.1543 0.077 Uiso 1 1 calc R
C20 C 0.6976(2) -0.2568(2) -0.11303(14) 0.0518(6) Uani 1 1 d .
C21 C 0.6628(2) -0.1384(2) -0.10565(15) 0.0560(6) Uani 1 1 d .
H21A H 0.6935 -0.0913 -0.1501 0.067 Uiso 1 1 calc R
C22 C 0.5483(2) -0.1029(2) -0.07204(16) 0.0648(7) Uani 1 1 d .
H22A H 0.4991 -0.1639 -0.0517 0.078 Uiso 1 1 calc R
C23 C 0.4764(3) -0.0101(3) -0.1116(2) 0.0924(11) Uani 1 1 d .
H23B H 0.4103 -0.0407 -0.1414 0.139 Uiso 1 1 calc R
H23C H 0.5261 0.0304 -0.1492 0.139 Uiso 1 1 calc R
H23D H 0.4477 0.0385 -0.0690 0.139 Uiso 1 1 calc R
C24 C 0.9078(3) -0.6204(3) -0.1282(2) 0.0877(10) Uani 1 1 d .
H24B H 0.9143 -0.6980 -0.1389 0.132 Uiso 1 1 calc R
H24C H 0.9271 -0.6060 -0.0711 0.132 Uiso 1 1 calc R
H24D H 0.9619 -0.5810 -0.1634 0.132 Uiso 1 1 calc R

loop_
_atom_site_aniso_label
_atom_site_aniso_U_11
_atom_site_aniso_U_22
_atom_site_aniso_U_33
_atom_site_aniso_U_23
_atom_site_aniso_U_13
_atom_site_aniso_U_12
S1 0.0557(4) 0.0497(4) 0.0904(5) -0.0068(4) 0.0038(4) 0.0073(3)
O1 0.0687(13) 0.0691(13) 0.133(2) -0.0029(13) 0.0375(14) 0.0069(11)
O2 0.0720(12) 0.0657(13) 0.1040(16) -0.0052(11) -0.0291(12) 0.0110(10)
O3 0.0765(15) 0.0565(13) 0.143(2) 0.0071(15) -0.0098(14) 0.0141(11)
O4 0.0848(16) 0.108(2) 0.127(2) -0.0406(17) 0.0070(16) 0.0303(15)
O5 0.0937(16) 0.0487(11) 0.0904(14) -0.0189(10) -0.0029(12) 0.0015(11)
O6 0.1255(19) 0.0493(11) 0.0721(12) 0.0083(10) 0.0050(13) 0.0064(12)
N1 0.0505(14) 0.0556(16) 0.110(2) -0.0192(16) -0.0074(15) 0.0022(12)
N2 0.0746(15) 0.0426(12) 0.0644(14) -0.0081(10) 0.0039(12) 0.0072(11)
C1 0.0559(14) 0.0481(15) 0.0584(15) 0.0023(12) 0.0074(13) 0.0095(12)
C2 0.079(2) 0.0695(19) 0.0637(17) -0.0034(15) -0.0025(15) -0.0001(17)
C3 0.099(2) 0.077(2) 0.0607(17) 0.0171(15) -0.0014(18) -0.0029(18)
C4 0.096(2) 0.0652(19) 0.0717(19) 0.0154(16) 0.0057(18) -0.0119(18)
C5 0.0695(17) 0.0598(16) 0.0621(16) 0.0041(13) 0.0084(15) -0.0078(15)
C6 0.0528(14) 0.0506(14) 0.0533(13) -0.0016(12) 0.0102(12) 0.0055(12)
C7 0.0594(15) 0.0502(14) 0.0569(15) 0.0014(12) 0.0088(13) 0.0117(13)
C8 0.0740(18) 0.0513(16) 0.0619(17) -0.0016(14) 0.0082(14) 0.0137(14)
C9 0.0491(14) 0.0397(13) 0.0621(15) -0.0070(12) -0.0002(13) -0.0002(11)
C10 0.0623(17) 0.0508(15) 0.0739(18) -0.0001(13) 0.0146(14) -0.0036(13)
C11 0.0609(16) 0.0461(14) 0.0740(18) 0.0070(14) -0.0025(14) -0.0024(13)
C12 0.0462(14) 0.0373(13) 0.0764(19) -0.0139(12) -0.0093(13) 0.0009(11)
C13 0.0574(16) 0.0686(18) 0.0591(16) -0.0225(15) -0.0024(13) 0.0047(15)
C14 0.0635(16) 0.0630(16) 0.0537(15) -0.0049(13) -0.0073(14) 0.0085(15)
C15 0.0580(16) 0.0515(15) 0.0629(16) -0.0092(12) -0.0042(13) -0.0050(12)
C16 0.0536(13) 0.0492(14) 0.0531(14) -0.0027(12) -0.0020(13) -0.0008(12)
C17 0.0613(16) 0.0475(15) 0.0487(14) -0.0066(11) 0.0032(12) -0.0061(13)
C18 0.0649(18) 0.0691(19) 0.0656(17) -0.0125(14) -0.0082(15) -0.0192(15)
C19 0.0500(14) 0.072(2) 0.0697(18) -0.0034(15) -0.0019(13) 0.0012(14)
C20 0.0549(15) 0.0557(15) 0.0448(13) -0.0057(12) 0.0036(11) -0.0042(12)
C21 0.0618(15) 0.0568(15) 0.0493(13) -0.0029(12) 0.0043(13) 0.0045(13)
C22 0.0676(18) 0.0690(18) 0.0578(16) -0.0016(15) 0.0031(13) 0.0125(15)
C23 0.092(2) 0.110(3) 0.076(2) -0.003(2) -0.0084(18) 0.039(2)
C24 0.103(3) 0.065(2) 0.095(2) -0.0056(18) 0.017(2) 0.0182(19)

loop_
_atom_type_symbol
_atom_type_description
_atom_type_scat_dispersion_real
_atom_type_scat_dispersion_imag
_atom_type_scat_source
C C 0.0033 0.0016 'International Tables Vol C Tables 4.2.6.8 and 6.1.1.4'
H H 0.0000 0.0000 'International Tables Vol C Tables 4.2.6.8 and 6.1.1.4'
N N 0.0061 0.0033 'International Tables Vol C Tables 4.2.6.8 and 6.1.1.4'
O O 0.0106 0.0060 'International Tables Vol C Tables 4.2.6.8 and 6.1.1.4'
S S 0.1246 0.1234 'International Tables Vol C Tables 4.2.6.8 and 6.1.1.4'

loop_
_geom_angle_atom_site_label_1
_geom_angle_atom_site_label_2
_geom_angle_atom_site_label_3
_geom_angle
O1 S1 O2 120.42(15)
O1 S1 N2 108.31(13)
O2 S1 N2 106.58(12)
O1 S1 C9 107.82(13)
O2 S1 C9 108.77(12)
N2 S1 C9 103.70(11)
C17 O5 C24 117.4(2)
O4 N1 O3 124.3(3)
O4 N1 C12 118.0(3)
O3 N1 C12 117.7(3)
C8 N2 C1 109.7(2)
C8 N2 S1 122.18(19)
C1 N2 S1 127.86(18)
C2 C1 C6 122.1(2)
C2 C1 N2 129.6(3)
C6 C1 N2 108.3(2)
C1 C2 C3 117.7(3)
C1 C2 H2A 121.2
C3 C2 H2A 121.2
C4 C3 C2 121.2(3)
C4 C3 H3A 119.4
C2 C3 H3A 119.4
C3 C4 C5 120.9(3)
C3 C4 H4A 119.6
C5 C4 H4A 119.6
C4 C5 C6 118.8(3)
C4 C5 H5A 120.6
C6 C5 H5A 120.6
C5 C6 C1 119.4(2)
C5 C6 C7 130.8(2)
C1 C6 C7 109.8(2)
C6 C7 C8 105.3(2)
C6 C7 C22 124.5(2)
C8 C7 C22 121.8(2)
C6 C7 C21 124.8(2)
C8 C7 C21 117.8(2)
C22 C7 C21 56.78(16)
O6 C8 N2 123.7(3)
O6 C8 C7 129.3(3)
N2 C8 C7 107.0(2)
C14 C9 C10 121.9(2)
C14 C9 S1 119.6(2)
C10 C9 S1 118.5(2)
C11 C10 C9 119.2(3)
C11 C10 H10A 120.4
C9 C10 H10A 120.4
C12 C11 C10 118.2(3)
C12 C11 H11A 120.9
C10 C11 H11A 120.9
C13 C12 C11 123.2(2)
C13 C12 N1 119.6(3)
C11 C12 N1 117.2(3)
C12 C13 C14 118.2(2)
C12 C13 H13A 120.9
C14 C13 H13A 120.9
C9 C14 C13 119.3(2)
C9 C14 H14A 120.3
C13 C14 H14A 120.3
C20 C15 C16 121.8(2)
C20 C15 H15A 119.1
C16 C15 H15A 119.1
C17 C16 C15 120.5(3)
C17 C16 H16A 119.7
C15 C16 H16A 119.7
O5 C17 C16 125.0(3)
O5 C17 C18 116.0(2)
C16 C17 C18 118.9(2)
C17 C18 C19 119.9(3)
C17 C18 H18A 120.0
C19 C18 H18A 120.0
C20 C19 C18 120.8(3)
C20 C19 H19A 119.6
C18 C19 H19A 119.6
C15 C20 C19 118.0(2)
C15 C20 C21 121.4(2)
C19 C20 C21 120.6(2)
C22 C21 C20 122.9(2)
C22 C21 C7 60.70(17)
C20 C21 C7 120.2(2)
C22 C21 H21A 114.2
C20 C21 H21A 114.2
C7 C21 H21A 114.2
C21 C22 C7 62.52(17)
C21 C22 C23 122.0(3)
C7 C22 C23 122.8(3)
C21 C22 H22A 113.5
C7 C22 H22A 113.5
C23 C22 H22A 113.5
C22 C23 H23B 109.5
C22 C23 H23C 109.5
H23B C23 H23C 109.5
C22 C23 H23D 109.5
H23B C23 H23D 109.5
H23C C23 H23D 109.5
O5 C24 H24B 109.5
O5 C24 H24C 109.5
H24B C24 H24C 109.5
O5 C24 H24D 109.5
H24B C24 H24D 109.5
H24C C24 H24D 109.5

loop_
_geom_bond_atom_site_label_1
_geom_bond_atom_site_label_2
_geom_bond_distance
S1 O1 1.412(2)
S1 O2 1.423(2)
S1 N2 1.673(2)
S1 C9 1.765(2)
O3 N1 1.232(3)
O4 N1 1.210(3)
O5 C17 1.365(3)
O5 C24 1.413(4)
O6 C8 1.207(3)
N1 C12 1.475(3)
N2 C8 1.425(3)
N2 C1 1.442(3)
C1 C2 1.371(4)
C1 C6 1.384(3)
C2 C3 1.380(4)
C2 H2A 0.9300
C3 C4 1.370(4)
C3 H3A 0.9300
C4 C5 1.379(4)
C4 H4A 0.9300
C5 C6 1.384(3)
C5 H5A 0.9300
C6 C7 1.480(3)
C7 C8 1.483(4)
C7 C22 1.525(4)
C7 C21 1.551(3)
C9 C14 1.369(3)
C9 C10 1.376(3)
C10 C11 1.376(4)
C10 H10A 0.9300
C11 C12 1.374(4)
C11 H11A 0.9300
C12 C13 1.365(4)
C13 C14 1.380(4)
C13 H13A 0.9300
C14 H14A 0.9300
C15 C20 1.364(4)
C15 C16 1.375(4)
C15 H15A 0.9300
C16 C17 1.367(3)
C16 H16A 0.9300
C17 C18 1.384(4)
C18 C19 1.389(4)
C18 H18A 0.9300
C19 C20 1.382(4)
C19 H19A 0.9300
C20 C21 1.493(4)
C21 C22 1.462(4)
C21 H21A 0.9800
C22 C23 1.526(4)
C22 H22A 0.9800
C23 H23B 0.9600
C23 H23C 0.9600
C23 H23D 0.9600
C24 H24B 0.9600
C24 H24C 0.9600
C24 H24D 0.9600

loop_
_geom_torsion_atom_site_label_1
_geom_torsion_atom_site_label_2
_geom_torsion_atom_site_label_3
_geom_torsion_atom_site_label_4
_geom_torsion
O1 S1 N2 C8 -44.2(2)
O2 S1 N2 C8 -175.1(2)
C9 S1 N2 C8 70.2(2)
O1 S1 N2 C1 128.9(2)
O2 S1 N2 C1 -2.0(3)
C9 S1 N2 C1 -116.7(2)
C8 N2 C1 C2 177.5(3)
S1 N2 C1 C2 3.7(4)
C8 N2 C1 C6 -1.6(3)
S1 N2 C1 C6 -175.35(18)
C6 C1 C2 C3 -0.1(4)
N2 C1 C2 C3 -179.0(3)
C1 C2 C3 C4 0.1(5)
C2 C3 C4 C5 -0.1(5)
C3 C4 C5 C6 0.0(5)
C4 C5 C6 C1 0.0(4)
C4 C5 C6 C7 178.7(3)
C2 C1 C6 C5 0.0(4)
N2 C1 C6 C5 179.2(2)
C2 C1 C6 C7 -178.9(2)
N2 C1 C6 C7 0.2(3)
C5 C6 C7 C8 -177.7(3)
C1 C6 C7 C8 1.1(3)
C5 C6 C7 C22 34.0(4)
C1 C6 C7 C22 -147.2(2)
C5 C6 C7 C21 -36.6(4)
C1 C6 C7 C21 142.1(3)
C1 N2 C8 O6 -178.2(3)
S1 N2 C8 O6 -4.0(4)
C1 N2 C8 C7 2.2(3)
S1 N2 C8 C7 176.42(18)
C6 C7 C8 O6 178.4(3)
C22 C7 C8 O6 -32.2(4)
C21 C7 C8 O6 34.1(4)
C6 C7 C8 N2 -2.0(3)
C22 C7 C8 N2 147.4(2)
C21 C7 C8 N2 -146.3(2)
O1 S1 C9 C14 -156.0(2)
O2 S1 C9 C14 -23.8(2)
N2 S1 C9 C14 89.3(2)
O1 S1 C9 C10 21.5(2)
O2 S1 C9 C10 153.6(2)
N2 S1 C9 C10 -93.2(2)
C14 C9 C10 C11 0.4(4)
S1 C9 C10 C11 -177.03(19)
C9 C10 C11 C12 -0.7(4)
C10 C11 C12 C13 0.4(4)
C10 C11 C12 N1 -178.6(2)
O4 N1 C12 C13 6.8(4)
O3 N1 C12 C13 -173.0(3)
O4 N1 C12 C11 -174.2(3)
O3 N1 C12 C11 6.0(3)
C11 C12 C13 C14 0.1(4)
N1 C12 C13 C14 179.1(2)
C10 C9 C14 C13 0.1(4)
S1 C9 C14 C13 177.5(2)
C12 C13 C14 C9 -0.4(4)
C20 C15 C16 C17 -0.7(4)
C24 O5 C17 C16 -3.0(4)
C24 O5 C17 C18 177.6(3)
C15 C16 C17 O5 -179.4(2)
C15 C16 C17 C18 0.0(4)
O5 C17 C18 C19 179.4(2)
C16 C17 C18 C19 0.0(4)
C17 C18 C19 C20 0.7(4)
C16 C15 C20 C19 1.4(4)
C16 C15 C20 C21 -177.1(2)
C18 C19 C20 C15 -1.4(4)
C18 C19 C20 C21 177.1(2)
C15 C20 C21 C22 -138.4(3)
C19 C20 C21 C22 43.1(4)
C15 C20 C21 C7 -65.7(3)
C19 C20 C21 C7 115.8(3)
C6 C7 C21 C22 111.7(3)
C8 C7 C21 C22 -111.5(3)
C6 C7 C21 C20 -1.5(4)
C8 C7 C21 C20 135.3(3)
C22 C7 C21 C20 -113.2(3)
C20 C21 C22 C7 108.9(3)
C20 C21 C22 C23 -137.8(3)
C7 C21 C22 C23 113.2(3)
C6 C7 C22 C21 -112.2(3)
C8 C7 C22 C21 104.4(3)
C6 C7 C22 C23 135.8(3)
C8 C7 C22 C23 -7.6(4)
C21 C7 C22 C23 -112.0(3)
